data_7719601
loop_
_publ_author_name
'Archer, Emma M.'
'Vigil, Correy R.'
'Galley, Shane S.'
'Jackson, Jessica A.'
'Shafer, Jenifer C.'

_publ_section_title
;
 Unveiling the interplay: comparing solvent extraction, structure, and
 stability constants in a phenanthroline diamide system with trivalent
 lanthanides.
;
_journal_issue 43
_journal_name_full 'Dalton transactions (Cambridge, England : 2003)'
_journal_page_first 16086
_journal_page_last 16094
_journal_paper_doi 10.1039/d5dt01636c
_journal_volume 54
_journal_year 2025
_chemical_formula_moiety 'C22 H26 Er N7 O11'
_chemical_formula_sum 'C22 H26 Er N7 O11'
_chemical_formula_weight 731.76
_space_group_crystal_system monoclinic
_space_group_IT_number 14
_space_group_name_Hall '-P 2ybc'
_space_group_name_H-M_alt 'P 1 21/c 1'
_atom_sites_solution_hydrogens geom
_atom_sites_solution_primary dual
_audit_creation_date 2025-02-07
_audit_creation_method
;
Olex2 1.5
(compiled 2024.02.16 svn.r378c4104 for OlexSys, GUI svn.r6928)
;
_audit_update_record
;
2025-05-12 deposited with the CCDC.	2025-09-25 downloaded from the CCDC.
;
_cell_angle_alpha 90
_cell_angle_beta 96.922(3)
_cell_angle_gamma 90
_cell_formula_units_Z 4
_cell_length_a 9.5494(10)
_cell_length_b 17.5693(18)
_cell_length_c 16.1606(15)
_cell_measurement_reflns_used 9903
_cell_measurement_temperature 100
_cell_measurement_theta_max 20.498
_cell_measurement_theta_min 2.264
_cell_volume 2691.6(5)
_computing_cell_refinement 'SAINT V8.40B (?, 2016)'
_computing_data_reduction 'SAINT V8.40B (?, 2016)'
_computing_molecular_graphics 'Olex2 1.5 (Dolomanov et al., 2009)'
_computing_publication_material 'Olex2 1.5 (Dolomanov et al., 2009)'
_computing_structure_refinement 'SHELXL 2019/3 (Sheldrick, 2015)'
_computing_structure_solution 'SHELXT 2014/5 (Sheldrick, 2014)'
_diffrn_ambient_temperature 100
_diffrn_measured_fraction_theta_full 0.997
_diffrn_measured_fraction_theta_max 0.996
_diffrn_measurement_device_type 'Bruker D8 Venture'
_diffrn_radiation_type AgK\a
_diffrn_radiation_wavelength 0.56086
_diffrn_reflns_av_R_equivalents 0.0771
_diffrn_reflns_av_unetI/netI 0.0435
_diffrn_reflns_Laue_measured_fraction_full 0.997
_diffrn_reflns_Laue_measured_fraction_max 0.996
_diffrn_reflns_limit_h_max 11
_diffrn_reflns_limit_h_min -11
_diffrn_reflns_limit_k_max 21
_diffrn_reflns_limit_k_min -22
_diffrn_reflns_limit_l_max 20
_diffrn_reflns_limit_l_min -20
_diffrn_reflns_number 49237
_diffrn_reflns_point_group_measured_fraction_full 0.997
_diffrn_reflns_point_group_measured_fraction_max 0.996
_diffrn_reflns_theta_full 19.665
_diffrn_reflns_theta_max 20.567
_diffrn_reflns_theta_min 2.203
_diffrn_source_current 1.0
_diffrn_source_power 0.05
_diffrn_source_voltage 50.0
_exptl_absorpt_coefficient_mu 1.705
_exptl_absorpt_correction_T_max 0.7445
_exptl_absorpt_correction_T_min 0.6279
_exptl_absorpt_correction_type multi-scan
_exptl_absorpt_process_details
;
SADABS-2016/2 (Bruker,2016/2) was used for absorption correction.
wR2(int) was 0.1184 before and 0.0907 after correction.
The Ratio of minimum to maximum transmission is 0.8434.
The \l/2 correction factor is Not present.
;
_exptl_crystal_colour 'clear yellow'
_exptl_crystal_colour_lustre clear
_exptl_crystal_colour_primary yellow
_exptl_crystal_density_diffrn 1.806
_exptl_crystal_description prism
_exptl_crystal_F_000 1452
_exptl_crystal_size_max 0.153
_exptl_crystal_size_mid 0.147
_exptl_crystal_size_min 0.13
_refine_diff_density_max 0.872
_refine_diff_density_min -0.663
_refine_diff_density_rms 0.089
_refine_ls_extinction_method none
_refine_ls_goodness_of_fit_ref 1.036
_refine_ls_hydrogen_treatment mixed
_refine_ls_matrix_type full
_refine_ls_number_parameters 388
_refine_ls_number_reflns 5510
_refine_ls_number_restraints 10
_refine_ls_restrained_S_all 1.035
_refine_ls_R_factor_all 0.0350
_refine_ls_R_factor_gt 0.0293
_refine_ls_shift/su_max 0.002
_refine_ls_shift/su_mean 0.000
_refine_ls_structure_factor_coef Fsqd
_refine_ls_weighting_details 'w=1/[\s^2^(Fo^2^)+(0.0300P)^2^+2.2356P] where P=(Fo^2^+2Fc^2^)/3'
_refine_ls_weighting_scheme calc
_refine_ls_wR_factor_gt 0.0722
_refine_ls_wR_factor_ref 0.0772
_reflns_Friedel_coverage 0.000
_reflns_number_gt 4756
_reflns_number_total 5510
_reflns_threshold_expression 'I > 2\s(I)'
_cod_data_source_file d5dt01636c8.cif
_cod_data_source_block ag_er_tetdaphen
_cod_depositor_comments 'Adding full bibliography for 7719600--7719609.cif.'
_cod_database_code 7719601
_shelx_shelxl_version_number 2019/3
_shelx_space_group_comment
;
The symmetry employed for this shelxl refinement is uniquely defined
by the following loop, which should always be used as a source of
symmetry information in preference to the above space-group names.
They are only intended as comments.
;
_olex2_refinement_description
;
1. Fixed Uiso
 At 1.2 times of:
  All C(H) groups, All C(H,H) groups, All C(H,H,H,H) groups
 At 1.5 times of:
  All C(H,H,H) groups
2. Restrained distances
 C19-C20 \\sim C19-C0
 with sigma of 0.02
 C20-H20A \\sim C0-H0A
 with sigma of 0.02
 C20-H20B \\sim C0-H0B
 with sigma of 0.02
 C20-H20C \\sim C0-H0C
 with sigma of 0.02
 C19-H20A \\sim C19-H0A
 with sigma of 0.04
 C19-H20B \\sim C19-H0B
 with sigma of 0.04
 C19-H20C \\sim C19-H0C
 with sigma of 0.04
 H20A-H20B \\sim H0A-H0B
 with sigma of 0.04
 H20A-H20C \\sim H0A-H0C
 with sigma of 0.04
 H20B-H20C \\sim H0B-H0C
 with sigma of 0.04
3. Others
 Sof(H19C)=Sof(H19D)=Sof(C0)=Sof(H0A)=Sof(H0B)=Sof(H0C)=1-FVAR(1)
 Sof(H19A)=Sof(H19B)=Sof(C20)=Sof(H20A)=Sof(H20B)=Sof(H20C)=FVAR(1)
4.a Secondary CH2 refined with riding coordinates:
 C19(H19A,H19B), C19(H19C,H19D), C14(H14A,H14B), C21(H21A,H21B), C16(H16A,H16B)
4.b Aromatic/amide H refined with riding coordinates:
 C11(H11), C6(H6), C2(H2), C10(H10), C3(H3), C5(H5)
4.c Idealised Me refined as rotating group:
 C22(H22A,H22B,H22C), C15(H15A,H15B,H15C), C17(H17A,H17B,H17C), C20(H20A,H20B,
 H20C), C0(H0A,H0B,H0C)
;
_olex2_submission_special_instructions 'No special instructions were received'

loop_
_space_group_symop_operation_xyz
'x, y, z'
'-x, y+1/2, -z+1/2'
'-x, -y, -z'
'x, -y-1/2, z-1/2'

loop_
_atom_site_label
_atom_site_type_symbol
_atom_site_fract_x
_atom_site_fract_y
_atom_site_fract_z
_atom_site_U_iso_or_equiv
_atom_site_adp_type
_atom_site_occupancy
_atom_site_site_symmetry_order
_atom_site_calc_flag
_atom_site_refinement_flags_posn
_atom_site_refinement_flags_adp
_atom_site_refinement_flags_occupancy
_atom_site_disorder_assembly
_atom_site_disorder_group
Er1 Er 0.76337(2) 0.56087(2) 0.27754(2) 0.04166(7) Uani 1 1 d . . . . .
O10 O 0.8415(3) 0.48936(15) 0.40132(16) 0.0539(6) Uani 1 1 d . . . . .
N5 N 0.9410(3) 0.45424(18) 0.3733(2) 0.0535(8) Uani 1 1 d . . . . .
O11 O 1.0152(4) 0.4089(2) 0.4141(2) 0.0883(11) Uani 1 1 d . . . . .
O9 O 0.9582(3) 0.46962(17) 0.29882(19) 0.0610(7) Uani 1 1 d . . . . .
O2 O 0.6319(3) 0.44494(14) 0.25427(18) 0.0510(6) Uani 1 1 d . . . . .
O1 O 0.9604(3) 0.63410(16) 0.32770(18) 0.0572(7) Uani 1 1 d . . . . .
N2 N 0.7474(3) 0.64601(16) 0.40558(18) 0.0452(6) Uani 1 1 d . . . . .
N7 N 0.8504(4) 0.5639(2) 0.1120(2) 0.0604(9) Uani 1 1 d . . . . .
N3 N 0.5452(3) 0.54724(16) 0.34980(18) 0.0427(6) Uani 1 1 d . . . . .
N1 N 1.0693(4) 0.7392(2) 0.3777(2) 0.0657(9) Uani 1 1 d . . . . .
C7 C 0.6332(4) 0.64226(19) 0.4477(2) 0.0445(7) Uani 1 1 d . . . . .
N4 N 0.4135(3) 0.4102(2) 0.1983(2) 0.0602(8) Uani 1 1 d . . . . .
O7 O 0.8568(3) 0.62116(18) 0.15989(19) 0.0668(8) Uani 1 1 d . . . . .
C11 C 0.3265(4) 0.4846(2) 0.3608(2) 0.0560(9) Uani 1 1 d . . . . .
H11 H 0.261387 0.447616 0.340759 0.067 Uiso 1 1 calc R U . . .
C13 C 0.9668(4) 0.6884(2) 0.3771(2) 0.0500(8) Uani 1 1 d . . . . .
O8 O 0.8788(5) 0.5683(2) 0.0411(2) 0.0896(12) Uani 1 1 d . . . . .
O4 O 0.6271(4) 0.68104(18) 0.2467(2) 0.0702(8) Uani 1 1 d . . . . .
C6 C 0.3919(5) 0.6280(2) 0.5306(3) 0.0647(11) Uani 1 1 d . . . . .
H6 H 0.312073 0.623819 0.558065 0.078 Uiso 1 1 calc R U . . .
C12 C 0.4490(4) 0.4955(2) 0.3220(2) 0.0471(8) Uani 1 1 d . . . . .
N6 N 0.5341(4) 0.6493(3) 0.1958(3) 0.0677(10) Uani 1 1 d . . . . .
O6 O 0.8120(4) 0.50312(19) 0.14310(19) 0.0729(8) Uani 1 1 d . . . . .
C2 C 0.8459(5) 0.7374(2) 0.5050(3) 0.0569(9) Uani 1 1 d . . . . .
H2 H 0.920519 0.769497 0.523653 0.068 Uiso 1 1 calc R U . . .
C1 C 0.8506(4) 0.69378(19) 0.4330(2) 0.0467(8) Uani 1 1 d . . . . .
C4 C 0.6185(4) 0.6850(2) 0.5195(2) 0.0528(9) Uani 1 1 d . . . . .
C8 C 0.5232(4) 0.5898(2) 0.4167(2) 0.0442(7) Uani 1 1 d . . . . .
C9 C 0.4024(4) 0.5825(2) 0.4580(2) 0.0504(8) Uani 1 1 d . . . . .
C10 C 0.3028(4) 0.5277(3) 0.4270(2) 0.0570(9) Uani 1 1 d . . . . .
H10 H 0.220838 0.521002 0.451892 0.068 Uiso 1 1 calc R U . . .
C3 C 0.7322(5) 0.7327(2) 0.5473(3) 0.0608(10) Uani 1 1 d . . . . .
H3 H 0.729439 0.761420 0.595359 0.073 Uiso 1 1 calc R U . . .
C19 C 0.2592(5) 0.4201(3) 0.1820(3) 0.0780(14) Uani 1 1 d D . . . .
H19A H 0.222536 0.385406 0.137928 0.094 Uiso 0.703(11) 1 calc R U P A 1
H19B H 0.217714 0.406133 0.231793 0.094 Uiso 0.703(11) 1 calc R U P A 1
H19C H 0.230180 0.420974 0.122409 0.094 Uiso 0.297(11) 1 calc R U P A 2
H19D H 0.232289 0.467998 0.205312 0.094 Uiso 0.297(11) 1 calc R U P A 2
C5 C 0.4938(5) 0.6761(2) 0.5597(3) 0.0668(11) Uani 1 1 d . . . . .
H5 H 0.483818 0.704642 0.607090 0.080 Uiso 1 1 calc R U . . .
O3 O 0.5577(3) 0.5823(2) 0.1744(2) 0.0696(8) Uani 1 1 d . . . . .
O5 O 0.4269(4) 0.6841(3) 0.1700(3) 0.1202(17) Uani 1 1 d . . . . .
C18 C 0.5012(4) 0.4478(2) 0.2541(2) 0.0486(8) Uani 1 1 d . . . . .
C14 C 1.0775(6) 0.8154(3) 0.4199(4) 0.0837(15) Uani 1 1 d . . . . .
H14A H 1.105329 0.853343 0.381516 0.100 Uiso 1 1 calc R U . . .
H14B H 0.984645 0.829010 0.433711 0.100 Uiso 1 1 calc R U . . .
C21 C 0.4765(5) 0.3632(3) 0.1361(3) 0.0817(15) Uani 1 1 d . . . . .
H21A H 0.571068 0.348299 0.159001 0.098 Uiso 1 1 calc R U . . .
H21B H 0.421023 0.317265 0.125362 0.098 Uiso 1 1 calc R U . . .
C16 C 1.1755(5) 0.7265(3) 0.3194(3) 0.0763(13) Uani 1 1 d . . . . .
H16A H 1.265358 0.747524 0.343253 0.092 Uiso 1 1 calc R U . . .
H16B H 1.187997 0.672218 0.311987 0.092 Uiso 1 1 calc R U . . .
C22 C 0.4831(7) 0.4038(5) 0.0569(4) 0.109(2) Uani 1 1 d . . . . .
H22A H 0.521031 0.370539 0.017996 0.163 Uiso 1 1 calc R U . . .
H22B H 0.542658 0.447706 0.066558 0.163 Uiso 1 1 calc R U . . .
H22C H 0.389991 0.419554 0.034391 0.163 Uiso 1 1 calc R U . . .
C15 C 1.1769(6) 0.8167(4) 0.4955(4) 0.120(3) Uani 1 1 d . . . . .
H15A H 1.271284 0.812306 0.481256 0.181 Uiso 1 1 calc R U . . .
H15B H 1.157665 0.774884 0.530722 0.181 Uiso 1 1 calc R U . . .
H15C H 1.167394 0.863733 0.524555 0.181 Uiso 1 1 calc R U . . .
C17 C 1.1328(7) 0.7621(4) 0.2375(4) 0.1030(19) Uani 1 1 d . . . . .
H17A H 1.196618 0.746840 0.199009 0.154 Uiso 1 1 calc R U . . .
H17B H 1.134988 0.816491 0.243295 0.154 Uiso 1 1 calc R U . . .
H17C H 1.038857 0.746161 0.216852 0.154 Uiso 1 1 calc R U . . .
C20 C 0.2151(8) 0.4977(5) 0.1579(5) 0.096(3) Uani 0.703(11) 1 d D . P A 1
H20A H 0.264959 0.514493 0.113066 0.144 Uiso 0.703(11) 1 calc DR U P A 1
H20B H 0.235977 0.531126 0.204779 0.144 Uiso 0.703(11) 1 calc DR U P A 1
H20C H 0.115514 0.498378 0.140082 0.144 Uiso 0.703(11) 1 calc DR U P A 1
C0 C 0.1888(19) 0.3563(9) 0.2205(12) 0.088(7) Uani 0.297(11) 1 d D . P A 2
H0A H 0.173672 0.315108 0.181331 0.24(16) Uiso 0.297(11) 1 calc DR . P A 2
H0B H 0.099709 0.373192 0.235563 0.12(7) Uiso 0.297(11) 1 calc DR . P A 2
H0C H 0.247323 0.339167 0.269398 0.10(8) Uiso 0.297(11) 1 calc DR . P A 2

loop_
_atom_site_aniso_label
_atom_site_aniso_U_11
_atom_site_aniso_U_22
_atom_site_aniso_U_33
_atom_site_aniso_U_23
_atom_site_aniso_U_13
_atom_site_aniso_U_12
Er1 0.03652(10) 0.04726(11) 0.04172(11) 0.00310(6) 0.00686(7) 0.00054(6)
O10 0.0513(15) 0.0592(15) 0.0517(15) 0.0067(12) 0.0075(12) 0.0030(12)
N5 0.0433(18) 0.0525(18) 0.062(2) 0.0031(15) -0.0047(15) -0.0016(14)
O11 0.078(2) 0.081(2) 0.100(3) 0.023(2) -0.013(2) 0.0242(19)
O9 0.0523(16) 0.0659(17) 0.0666(18) 0.0011(14) 0.0148(13) 0.0106(13)
O2 0.0403(14) 0.0581(15) 0.0547(15) -0.0058(11) 0.0067(11) -0.0027(11)
O1 0.0470(15) 0.0598(16) 0.0669(17) -0.0065(14) 0.0158(13) -0.0104(12)
N2 0.0453(16) 0.0413(14) 0.0490(16) 0.0028(12) 0.0060(13) -0.0003(12)
N7 0.051(2) 0.085(3) 0.0471(19) 0.0090(17) 0.0116(15) 0.0058(17)
N3 0.0403(15) 0.0459(15) 0.0417(15) 0.0025(12) 0.0046(12) -0.0014(12)
N1 0.053(2) 0.066(2) 0.079(2) -0.0096(18) 0.0130(17) -0.0147(17)
C7 0.0453(19) 0.0417(17) 0.0474(19) 0.0043(14) 0.0095(15) 0.0016(14)
N4 0.0431(18) 0.070(2) 0.066(2) -0.0186(17) 0.0032(15) -0.0068(16)
O7 0.074(2) 0.0703(19) 0.0582(17) 0.0072(15) 0.0190(15) -0.0043(15)
C11 0.043(2) 0.072(3) 0.054(2) 0.0011(19) 0.0092(16) -0.0095(18)
C13 0.0440(19) 0.051(2) 0.053(2) 0.0033(17) 0.0006(15) -0.0066(16)
O8 0.096(3) 0.124(3) 0.0534(19) 0.0052(18) 0.0303(19) 0.003(2)
O4 0.079(2) 0.0646(18) 0.0684(19) 0.0093(15) 0.0159(17) 0.0156(16)
C6 0.071(3) 0.065(2) 0.065(3) -0.005(2) 0.033(2) -0.001(2)
C12 0.0360(17) 0.059(2) 0.0461(19) 0.0039(16) 0.0049(14) -0.0022(15)
N6 0.049(2) 0.086(3) 0.069(2) 0.034(2) 0.0123(18) 0.0070(19)
O6 0.088(2) 0.072(2) 0.0625(18) -0.0031(16) 0.0242(16) 0.0010(17)
C2 0.063(2) 0.046(2) 0.060(2) -0.0048(17) 0.0025(19) -0.0073(17)
C1 0.0490(19) 0.0419(17) 0.0487(19) 0.0041(15) 0.0036(15) -0.0012(15)
C4 0.062(2) 0.0449(18) 0.053(2) 0.0008(16) 0.0129(17) 0.0003(17)
C8 0.0441(19) 0.0453(17) 0.0439(18) 0.0051(15) 0.0086(15) -0.0003(15)
C9 0.046(2) 0.056(2) 0.051(2) 0.0019(17) 0.0170(16) 0.0014(16)
C10 0.041(2) 0.077(3) 0.056(2) 0.005(2) 0.0150(17) -0.0063(18)
C3 0.075(3) 0.053(2) 0.056(2) -0.0082(18) 0.014(2) -0.0040(19)
C19 0.042(2) 0.119(4) 0.071(3) -0.023(3) 0.001(2) -0.011(3)
C5 0.080(3) 0.058(2) 0.069(3) -0.011(2) 0.034(2) -0.006(2)
O3 0.0580(18) 0.087(2) 0.0622(19) 0.0133(16) 0.0010(14) 0.0010(16)
O5 0.060(2) 0.117(3) 0.180(5) 0.070(3) -0.001(2) 0.027(2)
C18 0.0409(19) 0.052(2) 0.052(2) 0.0014(16) 0.0050(16) -0.0068(15)
C14 0.075(3) 0.065(3) 0.112(4) -0.004(3) 0.017(3) -0.015(2)
C21 0.062(3) 0.094(4) 0.088(4) -0.040(3) 0.005(2) -0.004(3)
C16 0.053(3) 0.078(3) 0.101(4) -0.011(3) 0.019(2) -0.019(2)
C22 0.078(4) 0.167(6) 0.082(4) -0.032(4) 0.016(3) 0.003(4)
C15 0.068(4) 0.153(6) 0.136(6) -0.059(5) 0.001(4) -0.031(4)
C17 0.103(4) 0.104(4) 0.111(5) 0.015(4) 0.048(4) -0.006(4)
C20 0.055(4) 0.145(9) 0.084(5) -0.003(5) -0.008(4) 0.022(5)
C0 0.063(10) 0.086(12) 0.118(16) -0.051(12) 0.026(11) -0.029(9)

loop_
_atom_type_symbol
_atom_type_description
_atom_type_scat_dispersion_real
_atom_type_scat_dispersion_imag
_atom_type_scat_source
C C 0.0013 0.0009 'International Tables Vol C Tables 4.2.6.8 and 6.1.1.4'
H H 0.0000 0.0000 'International Tables Vol C Tables 4.2.6.8 and 6.1.1.4'
Er Er -0.2384 3.3341 'International Tables Vol C Tables 4.2.6.8 and 6.1.1.4'
N N 0.0030 0.0020 'International Tables Vol C Tables 4.2.6.8 and 6.1.1.4'
O O 0.0058 0.0036 'International Tables Vol C Tables 4.2.6.8 and 6.1.1.4'

loop_
_geom_angle_atom_site_label_1
_geom_angle_atom_site_label_2
_geom_angle_atom_site_label_3
_geom_angle
_geom_angle_site_symmetry_1
_geom_angle_site_symmetry_3
_geom_angle_publ_flag
O10 Er1 N5 25.99(9) . . ?
O10 Er1 O9 52.16(9) . . ?
O10 Er1 N2 71.16(9) . . ?
O10 Er1 N3 75.85(9) . . ?
O10 Er1 O7 140.39(10) . . ?
O10 Er1 O4 135.20(10) . . ?
O10 Er1 N6 143.92(10) . . ?
O10 Er1 O6 116.17(10) . . ?
O10 Er1 O3 142.23(10) . . ?
N5 Er1 N6 166.95(10) . . ?
O9 Er1 N5 26.17(10) . . ?
O9 Er1 N2 112.68(10) . . ?
O9 Er1 N3 121.96(10) . . ?
O9 Er1 O4 161.78(11) . . ?
O9 Er1 N6 160.50(12) . . ?
O9 Er1 O6 68.75(11) . . ?
O2 Er1 O10 77.92(9) . . ?
O2 Er1 N5 78.08(9) . . ?
O2 Er1 O9 80.83(9) . . ?
O2 Er1 N2 122.62(9) . . ?
O2 Er1 N3 62.96(9) . . ?
O2 Er1 O7 118.72(10) . . ?
O2 Er1 O4 115.86(11) . . ?
O2 Er1 N6 91.81(11) . . ?
O2 Er1 O6 70.52(10) . . ?
O2 Er1 O3 70.24(11) . . ?
O1 Er1 O10 80.99(10) . . ?
O1 Er1 N5 76.87(10) . . ?
O1 Er1 O9 75.29(11) . . ?
O1 Er1 O2 154.74(10) . . ?
O1 Er1 N2 61.66(9) . . ?
O1 Er1 N3 124.50(9) . . ?
O1 Er1 O7 71.16(10) . . ?
O1 Er1 O4 88.97(11) . . ?
O1 Er1 N6 113.44(12) . . ?
O1 Er1 O6 107.41(10) . . ?
O1 Er1 O3 134.15(11) . . ?
N2 Er1 N5 91.97(10) . . ?
N2 Er1 N6 86.52(12) . . ?
N3 Er1 N5 99.01(10) . . ?
N3 Er1 N2 63.24(9) . . ?
N3 Er1 N6 68.75(9) . . ?
O7 Er1 N5 117.32(11) . . ?
O7 Er1 O9 92.92(10) . . ?
O7 Er1 N2 115.95(10) . . ?
O7 Er1 N3 143.47(10) . . ?
O7 Er1 O4 73.02(10) . . ?
O7 Er1 N6 74.73(10) . . ?
O7 Er1 O6 51.15(11) . . ?
O7 Er1 O3 74.98(11) . . ?
O4 Er1 N5 157.48(11) . . ?
O4 Er1 N2 65.73(10) . . ?
O4 Er1 N3 74.51(10) . . ?
O4 Er1 N6 26.06(11) . . ?
O6 Er1 N5 92.56(11) . . ?
O6 Er1 N2 166.77(10) . . ?
O6 Er1 N3 128.09(10) . . ?
O6 Er1 O4 108.51(11) . . ?
O6 Er1 N6 91.79(12) . . ?
O3 Er1 N5 147.78(11) . . ?
O3 Er1 O9 136.91(11) . . ?
O3 Er1 N2 109.74(11) . . ?
O3 Er1 N3 71.93(10) . . ?
O3 Er1 O4 51.55(12) . . ?
O3 Er1 N6 25.72(11) . . ?
O3 Er1 O6 71.78(12) . . ?
N5 O10 Er1 97.4(2) . . ?
O10 N5 Er1 56.60(17) . . ?
O10 N5 O9 115.3(3) . . ?
O11 N5 Er1 179.5(3) . . ?
O11 N5 O10 123.0(4) . . ?
O11 N5 O9 121.7(4) . . ?
O9 N5 Er1 58.67(18) . . ?
N5 O9 Er1 95.2(2) . . ?
C18 O2 Er1 118.1(2) . . ?
C13 O1 Er1 128.3(2) . . ?
C7 N2 Er1 120.4(2) . . ?
C1 N2 Er1 121.4(2) . . ?
C1 N2 C7 118.2(3) . . ?
O7 N7 Er1 56.51(19) . . ?
O8 N7 Er1 175.5(3) . . ?
O8 N7 O7 121.9(4) . . ?
O8 N7 O6 122.8(4) . . ?
O6 N7 Er1 58.9(2) . . ?
O6 N7 O7 115.3(3) . . ?
C12 N3 Er1 119.0(2) . . ?
C12 N3 C8 118.7(3) . . ?
C8 N3 Er1 122.4(2) . . ?
C13 N1 C14 127.0(4) . . ?
C13 N1 C16 117.1(4) . . ?
C16 N1 C14 114.9(4) . . ?
N2 C7 C4 123.8(3) . . ?
N2 C7 C8 116.9(3) . . ?
C4 C7 C8 119.2(3) . . ?
C19 N4 C21 115.0(4) . . ?
C18 N4 C19 126.6(4) . . ?
C18 N4 C21 117.5(3) . . ?
N7 O7 Er1 97.8(2) . . ?
C12 C11 H11 119.9 . . ?
C10 C11 H11 119.9 . . ?
C10 C11 C12 120.3(4) . . ?
O1 C13 N1 120.1(4) . . ?
O1 C13 C1 116.6(3) . . ?
N1 C13 C1 123.2(4) . . ?
N6 O4 Er1 93.7(2) . . ?
C9 C6 H6 119.2 . . ?
C5 C6 H6 119.2 . . ?
C5 C6 C9 121.5(4) . . ?
N3 C12 C11 121.4(3) . . ?
N3 C12 C18 110.4(3) . . ?
C11 C12 C18 127.8(3) . . ?
O4 N6 Er1 60.2(2) . . ?
O3 N6 Er1 57.9(2) . . ?
O3 N6 O4 117.3(3) . . ?
O5 N6 Er1 171.2(3) . . ?
O5 N6 O4 119.7(5) . . ?
O5 N6 O3 123.1(5) . . ?
N7 O6 Er1 95.5(2) . . ?
C1 C2 H2 120.2 . . ?
C3 C2 H2 120.2 . . ?
C3 C2 C1 119.6(4) . . ?
N2 C1 C13 109.2(3) . . ?
N2 C1 C2 121.8(4) . . ?
C2 C1 C13 129.0(3) . . ?
C7 C4 C5 119.3(4) . . ?
C3 C4 C7 115.7(4) . . ?
C3 C4 C5 125.0(4) . . ?
N3 C8 C7 117.1(3) . . ?
N3 C8 C9 123.0(3) . . ?
C9 C8 C7 119.9(3) . . ?
C8 C9 C6 118.7(4) . . ?
C10 C9 C6 124.3(4) . . ?
C10 C9 C8 116.9(3) . . ?
C11 C10 C9 119.8(4) . . ?
C11 C10 H10 120.1 . . ?
C9 C10 H10 120.1 . . ?
C2 C3 C4 120.8(4) . . ?
C2 C3 H3 119.6 . . ?
C4 C3 H3 119.6 . . ?
N4 C19 H19A 108.8 . . ?
N4 C19 H19B 108.8 . . ?
N4 C19 H19C 109.8 . . ?
N4 C19 H19D 109.8 . . ?
N4 C19 C0 109.3(9) . . ?
H19A C19 H19B 107.7 . . ?
H19C C19 H19D 108.3 . . ?
C20 C19 N4 113.9(5) . . ?
C20 C19 H19A 108.8 . . ?
C20 C19 H19B 108.8 . . ?
C0 C19 H19C 109.8 . . ?
C0 C19 H19D 109.8 . . ?
C6 C5 C4 121.4(4) . . ?
C6 C5 H5 119.3 . . ?
C4 C5 H5 119.3 . . ?
N6 O3 Er1 96.4(2) . . ?
O2 C18 N4 122.0(4) . . ?
O2 C18 C12 115.9(3) . . ?
N4 C18 C12 122.1(3) . . ?
N1 C14 H14A 109.0 . . ?
N1 C14 H14B 109.0 . . ?
H14A C14 H14B 107.8 . . ?
C15 C14 N1 112.9(5) . . ?
C15 C14 H14A 109.0 . . ?
C15 C14 H14B 109.0 . . ?
N4 C21 H21A 109.1 . . ?
N4 C21 H21B 109.1 . . ?
H21A C21 H21B 107.8 . . ?
C22 C21 N4 112.6(5) . . ?
C22 C21 H21A 109.1 . . ?
C22 C21 H21B 109.1 . . ?
N1 C16 H16A 109.3 . . ?
N1 C16 H16B 109.3 . . ?
H16A C16 H16B 107.9 . . ?
C17 C16 N1 111.7(4) . . ?
C17 C16 H16A 109.3 . . ?
C17 C16 H16B 109.3 . . ?
C21 C22 H22A 109.5 . . ?
C21 C22 H22B 109.5 . . ?
C21 C22 H22C 109.5 . . ?
H22A C22 H22B 109.5 . . ?
H22A C22 H22C 109.5 . . ?
H22B C22 H22C 109.5 . . ?
C14 C15 H15A 109.5 . . ?
C14 C15 H15B 109.5 . . ?
C14 C15 H15C 109.5 . . ?
H15A C15 H15B 109.5 . . ?
H15A C15 H15C 109.5 . . ?
H15B C15 H15C 109.5 . . ?
C16 C17 H17A 109.5 . . ?
C16 C17 H17B 109.5 . . ?
C16 C17 H17C 109.5 . . ?
H17A C17 H17B 109.5 . . ?
H17A C17 H17C 109.5 . . ?
H17B C17 H17C 109.5 . . ?
C19 C20 H20A 109.5 . . ?
C19 C20 H20B 109.5 . . ?
C19 C20 H20C 109.5 . . ?
H20A C20 H20B 109.5 . . ?
H20A C20 H20C 109.5 . . ?
H20B C20 H20C 109.5 . . ?
C19 C0 H0A 109.5 . . ?
C19 C0 H0B 109.5 . . ?
C19 C0 H0C 109.5 . . ?
H0A C0 H0B 109.5 . . ?
H0A C0 H0C 109.5 . . ?
H0B C0 H0C 109.5 . . ?

loop_
_geom_bond_atom_site_label_1
_geom_bond_atom_site_label_2
_geom_bond_distance
_geom_bond_site_symmetry_2
_geom_bond_publ_flag
Er1 O10 2.403(2) . ?
Er1 N5 2.855(3) . ?
Er1 O9 2.449(3) . ?
Er1 O2 2.399(2) . ?
Er1 O1 2.342(3) . ?
Er1 N2 2.573(3) . ?
Er1 N3 2.519(3) . ?
Er1 O7 2.438(3) . ?
Er1 O4 2.498(3) . ?
Er1 N6 2.873(4) . ?
Er1 O6 2.492(3) . ?
Er1 O3 2.448(3) . ?
O10 N5 1.261(4) . ?
N5 O11 1.207(4) . ?
N5 O9 1.264(5) . ?
O2 C18 1.249(5) . ?
O1 C13 1.241(5) . ?
N2 C7 1.355(4) . ?
N2 C1 1.330(4) . ?
N7 O7 1.266(5) . ?
N7 O8 1.211(5) . ?
N7 O6 1.254(4) . ?
N3 C12 1.331(4) . ?
N3 C8 1.352(5) . ?
N1 C13 1.324(5) . ?
N1 C14 1.500(6) . ?
N1 C16 1.482(6) . ?
C7 C4 1.402(5) . ?
C7 C8 1.442(5) . ?
N4 C19 1.475(5) . ?
N4 C18 1.329(5) . ?
N4 C21 1.482(6) . ?
C11 H11 0.9300 . ?
C11 C12 1.405(5) . ?
C11 C10 1.352(6) . ?
C13 C1 1.515(5) . ?
O4 N6 1.265(5) . ?
C6 H6 0.9300 . ?
C6 C9 1.434(6) . ?
C6 C5 1.331(6) . ?
C12 C18 1.514(5) . ?
N6 O3 1.255(5) . ?
N6 O5 1.223(5) . ?
C2 H2 0.9300 . ?
C2 C1 1.398(5) . ?
C2 C3 1.354(6) . ?
C4 C3 1.402(6) . ?
C4 C5 1.432(6) . ?
C8 C9 1.406(5) . ?
C9 C10 1.403(6) . ?
C10 H10 0.9300 . ?
C3 H3 0.9300 . ?
C19 H19A 0.9700 . ?
C19 H19B 0.9700 . ?
C19 H19C 0.9700 . ?
C19 H19D 0.9700 . ?
C19 C20 1.467(9) . ?
C19 C0 1.482(13) . ?
C5 H5 0.9300 . ?
C14 H14A 0.9700 . ?
C14 H14B 0.9700 . ?
C14 C15 1.454(8) . ?
C21 H21A 0.9700 . ?
C21 H21B 0.9700 . ?
C21 C22 1.473(9) . ?
C16 H16A 0.9700 . ?
C16 H16B 0.9700 . ?
C16 C17 1.477(8) . ?
C22 H22A 0.9600 . ?
C22 H22B 0.9600 . ?
C22 H22C 0.9600 . ?
C15 H15A 0.9600 . ?
C15 H15B 0.9600 . ?
C15 H15C 0.9600 . ?
C17 H17A 0.9600 . ?
C17 H17B 0.9600 . ?
C17 H17C 0.9600 . ?
C20 H20A 0.9600 . ?
C20 H20B 0.9600 . ?
C20 H20C 0.9600 . ?
C0 H0A 0.9600 . ?
C0 H0B 0.9600 . ?
C0 H0C 0.9600 . ?

loop_
_geom_torsion_atom_site_label_1
_geom_torsion_atom_site_label_2
_geom_torsion_atom_site_label_3
_geom_torsion_atom_site_label_4
_geom_torsion
_geom_torsion_site_symmetry_1
_geom_torsion_site_symmetry_2
_geom_torsion_site_symmetry_3
_geom_torsion_site_symmetry_4
_geom_torsion_publ_flag
Er1 O10 N5 O11 -179.6(4) . . . . ?
Er1 O10 N5 O9 0.3(3) . . . . ?
Er1 O2 C18 N4 137.7(3) . . . . ?
Er1 O2 C18 C12 -43.2(4) . . . . ?
Er1 O1 C13 N1 -156.9(3) . . . . ?
Er1 O1 C13 C1 21.3(5) . . . . ?
Er1 N2 C7 C4 178.0(3) . . . . ?
Er1 N2 C7 C8 -0.8(4) . . . . ?
Er1 N2 C1 C13 0.8(4) . . . . ?
Er1 N2 C1 C2 -176.7(3) . . . . ?
Er1 N3 C12 C11 179.0(3) . . . . ?
Er1 N3 C12 C18 5.9(4) . . . . ?
Er1 N3 C8 C7 -2.2(4) . . . . ?
Er1 N3 C8 C9 -179.6(3) . . . . ?
Er1 O4 N6 O3 -10.0(4) . . . . ?
Er1 O4 N6 O5 169.9(4) . . . . ?
O10 N5 O9 Er1 -0.3(3) . . . . ?
O11 N5 O9 Er1 179.6(4) . . . . ?
O1 C13 C1 N2 -12.4(5) . . . . ?
O1 C13 C1 C2 164.8(4) . . . . ?
N2 C7 C4 C3 -0.9(5) . . . . ?
N2 C7 C4 C5 -179.5(4) . . . . ?
N2 C7 C8 N3 1.9(5) . . . . ?
N2 C7 C8 C9 179.4(3) . . . . ?
N3 C12 C18 O2 23.2(5) . . . . ?
N3 C12 C18 N4 -157.8(4) . . . . ?
N3 C8 C9 C6 177.3(4) . . . . ?
N3 C8 C9 C10 0.5(6) . . . . ?
N1 C13 C1 N2 165.8(4) . . . . ?
N1 C13 C1 C2 -16.9(6) . . . . ?
C7 N2 C1 C13 179.8(3) . . . . ?
C7 N2 C1 C2 2.3(5) . . . . ?
C7 C4 C3 C2 1.6(6) . . . . ?
C7 C4 C5 C6 0.3(7) . . . . ?
C7 C8 C9 C6 0.0(5) . . . . ?
C7 C8 C9 C10 -176.9(3) . . . . ?
O7 N7 O6 Er1 4.4(4) . . . . ?
C11 C12 C18 O2 -149.4(4) . . . . ?
C11 C12 C18 N4 29.7(6) . . . . ?
C13 N1 C14 C15 105.0(6) . . . . ?
C13 N1 C16 C17 89.0(5) . . . . ?
O8 N7 O7 Er1 175.0(4) . . . . ?
O8 N7 O6 Er1 -175.1(4) . . . . ?
O4 N6 O3 Er1 10.3(4) . . . . ?
C6 C9 C10 C11 -176.2(4) . . . . ?
C12 N3 C8 C7 176.7(3) . . . . ?
C12 N3 C8 C9 -0.7(5) . . . . ?
C12 C11 C10 C9 -1.2(6) . . . . ?
O6 N7 O7 Er1 -4.6(4) . . . . ?
C1 N2 C7 C4 -1.0(5) . . . . ?
C1 N2 C7 C8 -179.8(3) . . . . ?
C1 C2 C3 C4 -0.5(6) . . . . ?
C4 C7 C8 N3 -176.9(3) . . . . ?
C4 C7 C8 C9 0.6(5) . . . . ?
C8 N3 C12 C11 0.0(5) . . . . ?
C8 N3 C12 C18 -173.1(3) . . . . ?
C8 C7 C4 C3 177.8(3) . . . . ?
C8 C7 C4 C5 -0.7(5) . . . . ?
C8 C9 C10 C11 0.5(6) . . . . ?
C9 C6 C5 C4 0.3(7) . . . . ?
C10 C11 C12 N3 0.9(6) . . . . ?
C10 C11 C12 C18 172.7(4) . . . . ?
C3 C2 C1 N2 -1.6(6) . . . . ?
C3 C2 C1 C13 -178.6(4) . . . . ?
C3 C4 C5 C6 -178.1(4) . . . . ?
C19 N4 C18 O2 -167.8(4) . . . . ?
C19 N4 C18 C12 13.2(7) . . . . ?
C19 N4 C21 C22 74.2(6) . . . . ?
C5 C6 C9 C8 -0.4(6) . . . . ?
C5 C6 C9 C10 176.2(4) . . . . ?
C5 C4 C3 C2 -179.9(4) . . . . ?
O5 N6 O3 Er1 -169.6(4) . . . . ?
C18 N4 C19 C20 58.2(7) . . . . ?
C18 N4 C19 C0 -103.4(9) . . . . ?
C18 N4 C21 C22 -95.8(5) . . . . ?
C14 N1 C13 O1 166.8(4) . . . . ?
C14 N1 C13 C1 -11.4(7) . . . . ?
C14 N1 C16 C17 -80.9(5) . . . . ?
C21 N4 C19 C20 -110.7(6) . . . . ?
C21 N4 C19 C0 87.7(8) . . . . ?
C21 N4 C18 O2 0.8(6) . . . . ?
C21 N4 C18 C12 -178.1(4) . . . . ?
C16 N1 C13 O1 -1.8(6) . . . . ?
C16 N1 C13 C1 -179.9(4) . . . . ?
C16 N1 C14 C15 -86.2(6) . . . . ?
